data_2006259
loop_
_publ_author_name
'Sobolev, Alexander N.'
'Figgis, Brian N.'

_publ_section_title
;
 Hexaamminecobalt(III) Thiosulfate Chloride Monohydrate
;
_journal_issue 6
_journal_name_full 'Acta Crystallographica Section C'
_journal_page_first 661
_journal_page_last 663
_journal_paper_doi 10.1107/S0108270197002722
_journal_volume 53
_journal_year 1997
_chemical_formula_analytical 'H20 Cl Co N6 O4 S2'
_chemical_formula_iupac '[Co (N H3)6] [S2 O3] Cl , H2 O'
_chemical_formula_moiety Co(NH3)6.S2O3.Cl.H2O
_chemical_formula_structural Co(NH3)6.S2O3.Cl.H2O
_chemical_formula_sum 'Cl Co H20 N6 O4 S2'
_chemical_formula_weight 326.72
_chemical_name_common 'hexaamminecobalt(III) thiosulfate monohydrate'
_chemical_name_systematic
;
hexaamminecobalt(III) thiosulfate chloride monohydrate
;
_space_group_IT_number 14
_symmetry_cell_setting monoclinic
_symmetry_space_group_name_Hall '-P 2ybc'
_symmetry_space_group_name_H-M 'P 1 21/c 1'
_audit_creation_method SHELXL-93
_cell_angle_alpha 90.00
_cell_angle_beta 90.57(2)
_cell_angle_gamma 90.00
_cell_formula_units_Z 4
_cell_length_a 7.0940(10)
_cell_length_b 13.770(3)
_cell_length_c 12.648(2)
_cell_measurement_reflns_used 12
_cell_measurement_temperature 293(2)
_cell_measurement_theta_max 15.3
_cell_measurement_theta_min 14.7
_cell_volume 1235.5(4)
_computing_cell_refinement 'P3/P4-PC Software'
_computing_data_collection 'P3/P4-PC Software (Siemens, 1991)'
_computing_data_reduction 'PROFIT (Streltsov & Zavodnik, 1989)'
_computing_molecular_graphics 'SHELXTL (Sheldrick, 1984)'
_computing_publication_material SHELXL93
_computing_structure_refinement 'SHELXL93 (Sheldrick, 1993)'
_computing_structure_solution 'SHELXS86 (Sheldrick, 1990)'
_diffrn_ambient_temperature 293(2)
_diffrn_measurement_device 'Siemens P3/P3'
_diffrn_measurement_method 2\q/\q
_diffrn_radiation_monochromator graphite
_diffrn_radiation_source 'normal-focus sealed tube'
_diffrn_radiation_type MoK\a
_diffrn_radiation_wavelength 0.71069
_diffrn_reflns_av_R_equivalents 0.0000
_diffrn_reflns_av_sigmaI/netI 0.0281
_diffrn_reflns_limit_h_max 8
_diffrn_reflns_limit_h_min 0
_diffrn_reflns_limit_k_max 16
_diffrn_reflns_limit_k_min 0
_diffrn_reflns_limit_l_max 15
_diffrn_reflns_limit_l_min -14
_diffrn_reflns_number 2199
_diffrn_reflns_theta_max 25.0
_diffrn_reflns_theta_min 2.2
_diffrn_standards_decay_% 0.5
_diffrn_standards_interval_count 100
_diffrn_standards_number 3
_exptl_absorpt_coefficient_mu 1.947
_exptl_absorpt_correction_T_max 0.9654
_exptl_absorpt_correction_T_min 0.9629
_exptl_absorpt_correction_type gaussian
_exptl_crystal_colour Dark-red
_exptl_crystal_density_diffrn 1.757
_exptl_crystal_density_meas ?
_exptl_crystal_description Prism
_exptl_crystal_F_000 680
_exptl_crystal_size_max 0.03
_exptl_crystal_size_mid 0.02
_exptl_crystal_size_min 0.02
_refine_diff_density_max 0.470
_refine_diff_density_min -0.596
_refine_ls_extinction_coef 0.0085(9)
_refine_ls_extinction_method SHELXL
_refine_ls_goodness_of_fit_all 1.078
_refine_ls_goodness_of_fit_obs 1.102
_refine_ls_hydrogen_treatment refall
_refine_ls_matrix_type full
_refine_ls_number_parameters 209
_refine_ls_number_reflns 2199
_refine_ls_number_restraints 2
_refine_ls_restrained_S_all 1.077
_refine_ls_restrained_S_obs 1.101
_refine_ls_R_factor_all 0.0460
_refine_ls_R_factor_obs .0322
_refine_ls_shift/esd_max -0.010
_refine_ls_shift/esd_mean 0.000
_refine_ls_structure_factor_coef Fsqd
_refine_ls_weighting_details 'w = 1/[\s^2^(Fo^2^)+(0.0451P)^2^+0.1391P] where P=(Fo^2^+2Fc^2^)/3'
_refine_ls_weighting_scheme calc
_refine_ls_wR_factor_all 0.0816
_refine_ls_wR_factor_obs .0736
_reflns_number_observed 1759
_reflns_number_total 2199
_reflns_observed_criterion >2sigma(I)
_cod_data_source_file ta1152.cif
_cod_data_source_block ssco
_cod_depositor_comments
;
The following automatic conversions were performed:
'_symmetry_cell_setting' value 'Monoclinic' changed to 'monoclinic'
according to '/home/saulius/struct/CIF-dictionaries/cif_core.dic'
dictionary named 'cif_core.dic' version 2.4.1 from 2010-06-29.

Automatic conversion script
Id: cif_fix_enum 1527 2010-12-29 10:47:43Z saulius 

The following automatic conversions were performed:

'_symmetry_cell_setting' value 'Monoclinic' changed to 'monoclinic'
according to /home/saulius/struct/CIF-dictionaries/cif_core.dic
dictionary named 'cif_core.dic' version 2.4.1 from
2010-06-29.

'_exptl_absorpt_correction_type' value 'Gaussian'
changed to 'gaussian' according to
/home/saulius/struct/CIF-dictionaries/cif_core.dic dictionary named
'cif_core.dic' version 2.4.1 from 2010-06-29.

Automatic conversion script
Id: cif_fix_values 1715 2011-07-08 13:25:40Z adriana 

The following automatic conversions were performed:

'_exptl_crystal_density_meas' value 'not measured' was changed to '?'
- the value is perceived as not measured.

Automatic conversion script
Id: cif_fix_values 3008 2015-01-20 13:52:24Z robertas 

The following automatic conversions were performed:

'_refine_ls_weighting_scheme' value 'calc w =
1/[\s^2^(Fo^2^)+(0.0451P)^2^+0.1391P] where P=(Fo^2^+2Fc^2^)/3' was
changed to 'calc'. New tag '_refine_ls_weighting_details' was
created. The value of the new tag was set to 'w =
1/[\s^2^(Fo^2^)+(0.0451P)^2^+0.1391P] where P=(Fo^2^+2Fc^2^)/3'.

Automatic conversion script
Id: cif_fix_values 3143 2015-03-26 13:38:13Z robertas 
;
_cod_original_sg_symbol_H-M 'P 21/c'
_cod_original_formula_sum 'H20 Cl Co N6 O4 S2'
_cod_database_code 2006259

loop_
_symmetry_equiv_pos_as_xyz
'x, y, z'
'-x, y+1/2, -z+1/2'
'-x, -y, -z'
'x, -y-1/2, z-1/2'

loop_
_atom_site_aniso_label
_atom_site_aniso_U_11
_atom_site_aniso_U_22
_atom_site_aniso_U_33
_atom_site_aniso_U_12
_atom_site_aniso_U_13
_atom_site_aniso_U_23
Co1 .0209(3) .0239(3) .0170(3) -.0008(2) .0010(2) .0006(2)
N1 .028(2) .034(2) .026(2) -.0007(15) .0015(13) .0045(13)
N2 .027(2) .037(2) .026(2) -.0051(14) -.0015(13) -.0031(14)
N3 .028(2) .034(2) .024(2) .0030(14) .0030(13) -.0005(14)
Co2 .0256(3) .0200(3) .0174(3) -.0020(2) .0022(2) -.0008(2)
N4 .049(2) .036(2) .0213(14) -.001(2) .0008(14) -.0026(14)
N5 .030(2) .030(2) .037(2) .0011(13) .0006(15) -.0011(14)
N6 .032(2) .028(2) .039(2) -.0042(14) .0084(14) -.002(2)
S1 .0282(4) .0212(4) .0287(4) -.0015(3) .0043(3) -.0037(3)
S2 .0746(8) .0466(6) .0320(5) -.0098(5) .0161(5) .0006(4)
O1 .054(2) .0252(13) .056(2) -.0047(12) .0108(13) -.0032(11)
O2 .057(2) .040(2) .0422(15) .0078(13) -.0197(13) -.0087(12)
O3 .0322(14) .0404(15) .068(2) -.0030(12) .0180(12) -.0131(13)
Cl .0375(5) .0602(6) .0250(4) -.0033(4) .0001(3) -.0011(4)
O1W .071(2) .057(2) .064(2) .005(2) .006(2) .008(2)

loop_
_atom_site_label
_atom_site_fract_x
_atom_site_fract_y
_atom_site_fract_z
_atom_site_U_iso_or_equiv
_atom_site_thermal_displace_type
_atom_site_calc_flag
_atom_site_refinement_flags
_atom_site_occupancy
_atom_site_disorder_group
_atom_site_type_symbol
Co1 .0000 .5000 .0000 .0206(2) Uani d S 1 . Co
N1 .0142(5) .3987(2) .1081(2) .0292(6) Uani d . 1 . N
H11 .024(5) .424(3) .166(3) .038(11) Uiso d . 1 . H
H12 .103(6) .366(3) .099(3) .038(12) Uiso d . 1 . H
H13 -.084(6) .356(3) .107(3) .056(13) Uiso d . 1 . H
N2 .2044(4) .5694(3) .0736(2) .0303(7) Uani d . 1 . N
H21 .289(7) .533(3) .095(3) .055(14) Uiso d . 1 . H
H22 .272(7) .606(4) .033(4) .075(16) Uiso d . 1 . H
H23 .172(7) .602(4) .124(4) .072(16) Uiso d . 1 . H
N3 -.1907(4) .5651(2) .0865(2) .0287(6) Uani d . 1 . N
H31 -.240(6) .610(4) .051(4) .064(15) Uiso d . 1 . H
H32 -.149(5) .582(3) .145(3) .031(10) Uiso d . 1 . H
H33 -.271(6) .522(3) .103(3) .040(11) Uiso d . 1 . H
Co2 .5000 .0000 .0000 .0210(2) Uani d S 1 . Co
N4 .5244(5) .0364(3) .1492(2) .0356(7) Uani d . 1 . N
H41 .508(6) -.015(3) .188(3) .059(14) Uiso d . 1 . H
H42 .637(8) .058(3) .164(4) .070(16) Uiso d . 1 . H
H43 .470(7) .088(4) .168(3) .065(16) Uiso d . 1 . H
N5 .2904(5) .0912(2) -.0169(3) .0323(7) Uani d . 1 . N
H51 .213(7) .090(4) .025(4) .076(19) Uiso d . 1 . H
H52 .328(7) .154(4) -.003(4) .082(17) Uiso d . 1 . H
H53 .243(7) .086(4) -.072(4) .077(19) Uiso d . 1 . H
N6 .6785(5) .1023(3) -.0390(3) .0328(7) Uani d . 1 . N
H61 .702(6) .146(3) .008(4) .059(14) Uiso d . 1 . H
H62 .630(8) .146(4) -.086(5) .10(2) Uiso d . 1 . H
H63 .764(6) .074(3) -.058(3) .053(14) Uiso d . 1 . H
S1 .50280(11) .31455(5) .13779(6) .0260(2) Uani d . 1 . S
S2 .4225(2) .25930(8) .27482(7) .0510(3) Uani d . 1 . S
O1 .5134(4) .4209(2) .1455(2) .0450(6) Uani d . 1 . O
O2 .3641(4) .2884(2) .0562(2) .0464(7) Uani d . 1 . O
O3 .6871(3) .2735(2) .1108(2) .0467(7) Uani d . 1 . O
Cl -.00444(12) .03708(7) .17484(6) .0409(3) Uani d . 1 . Cl
O1W -.0568(5) .2528(2) .3217(3) .0640(8) Uani d D 1 . O
H1W .056(3) .258(4) .298(4) .096 Uiso d D 1 . H
H2W -.139(6) .224(4) .282(4) .096 Uiso d D 1 . H

loop_
_atom_type_symbol
_atom_type_description
_atom_type_scat_dispersion_real
_atom_type_scat_dispersion_imag
_atom_type_scat_source
N N 0.0061 0.0033 'International Tables Vol C Tables 4.2.6.8 and 6.1.1.4'
H H 0.0000 0.0000 'International Tables Vol C Tables 4.2.6.8 and 6.1.1.4'
O O 0.0106 0.0060 'International Tables Vol C Tables 4.2.6.8 and 6.1.1.4'
S S 0.1246 0.1234 'International Tables Vol C Tables 4.2.6.8 and 6.1.1.4'
Cl Cl 0.1484 0.1585 'International Tables Vol C Tables 4.2.6.8 and 6.1.1.4'
Co Co 0.3494 0.9721 'International Tables Vol C Tables 4.2.6.8 and 6.1.1.4'

loop_
_geom_angle_atom_site_label_1
_geom_angle_atom_site_label_2
_geom_angle_atom_site_label_3
_geom_angle_site_symmetry_1
_geom_angle_site_symmetry_3
_geom_angle
_geom_angle_publ_flag
N1 Co1 N1 3_565 . 180.0 ?
N1 Co1 N2 . . 89.00(10) yes
N1 Co1 N2 . 3_565 91.00(10) yes
N1 Co1 N2 3_565 . 91.00(10) ?
N1 Co1 N2 3_565 3_565 89.00(10) ?
N1 Co1 N3 . . 88.1(2) yes
N1 Co1 N3 . 3_565 91.9(2) yes
N1 Co1 N3 3_565 . 91.9(2) ?
N1 Co1 N3 3_565 3_565 88.1(2) ?
N2 Co1 N2 3_565 . 180.0 ?
N2 Co1 N3 . . 91.30(10) yes
N2 Co1 N3 . 3_565 88.70(10) yes
N2 Co1 N3 3_565 . 88.70(10) ?
N2 Co1 N3 3_565 3_565 91.30(10) ?
N3 Co1 N3 3_565 . 180.0 ?
N4 Co2 N4 3_655 . 180.0 ?
N4 Co2 N6 . . 90.4(2) yes
N4 Co2 N6 . 3_655 89.6(2) yes
N4 Co2 N6 3_655 . 89.6(2) ?
N4 Co2 N6 3_655 3_655 90.4(2) ?
N5 Co2 N5 3_655 . 180.0 ?
N5 Co2 N4 . . 90.0(2) yes
N5 Co2 N4 . 3_655 90.0(2) yes
N5 Co2 N4 3_655 . 90.0(2) ?
N5 Co2 N4 3_655 3_655 90.0(2) ?
N5 Co2 N6 . . 90.2(2) yes
N5 Co2 N6 . 3_655 89.8(2) yes
N5 Co2 N6 3_655 . 89.8(2) ?
N5 Co2 N6 3_655 3_655 90.2(2) ?
N6 Co2 N6 3_655 . 180.0 ?
O2 S1 O3 . . 109.6(2) ?
O2 S1 O1 . . 109.0(2) ?
O3 S1 O1 . . 110.7(2) ?
O2 S1 S2 . . 109.00(10) ?
O3 S1 S2 . . 108.70(10) ?
O1 S1 S2 . . 109.80(10) ?
Co1 N1 H11 . . 109.(3) ?
Co1 N1 H12 . . 110.(3) ?
Co1 N1 H13 . . 114.(3) ?
H11 N1 H12 . . 109.(4) ?
H11 N1 H13 . . 110.(4) ?
H12 N1 H13 . . 104.(4) ?
Co1 N2 H21 . . 113.(3) ?
Co1 N2 H22 . . 114.(3) ?
Co1 N2 H23 . . 115.(3) ?
H21 N2 H22 . . 99.(4) ?
H21 N2 H23 . . 106.(4) ?
H22 N2 H23 . . 108.(5) ?
Co1 N3 H31 . . 109.(3) ?
Co1 N3 H32 . . 112.(2) ?
Co1 N3 H33 . . 107.(3) ?
H31 N3 H32 . . 115.(4) ?
H31 N3 H33 . . 112.(4) ?
H32 N3 H33 . . 102.(3) ?
Co2 N4 H41 . . 109.(3) ?
Co2 N4 H42 . . 112.(3) ?
Co2 N4 H43 . . 116.(3) ?
H41 N4 H42 . . 106.(4) ?
H41 N4 H43 . . 118.(4) ?
H42 N4 H43 . . 95.(4) ?
Co2 N5 H51 . . 117.(4) ?
Co2 N5 H52 . . 111.(3) ?
Co2 N5 H53 . . 111.(4) ?
H51 N5 H52 . . 95.(5) ?
H51 N5 H53 . . 108.(5) ?
H52 N5 H53 . . 112.(5) ?
Co2 N6 H61 . . 117.(3) ?
Co2 N6 H62 . . 113.(3) ?
Co2 N6 H63 . . 103.(3) ?
H61 N6 H62 . . 93.(4) ?
H61 N6 H63 . . 115.(4) ?
H62 N6 H63 . . 116.(5) ?
H1W O1W H2W . . 118.(5) ?

loop_
_geom_bond_atom_site_label_1
_geom_bond_atom_site_label_2
_geom_bond_site_symmetry_2
_geom_bond_distance
_geom_bond_publ_flag
Co1 N1 3_565 1.955(3) ?
Co1 N1 . 1.955(3) yes
Co1 N2 3_565 1.964(3) ?
Co1 N2 . 1.964(3) yes
Co1 N3 3_565 1.965(3) ?
Co1 N3 . 1.965(3) yes
Co2 N4 3_655 1.958(3) ?
Co2 N4 . 1.958(3) yes
Co2 N5 3_655 1.957(3) ?
Co2 N5 . 1.957(3) yes
Co2 N6 3_655 1.961(3) ?
Co2 N6 . 1.961(3) yes
S1 O2 . 1.464(2) yes
S1 O3 . 1.468(2) yes
S1 O1 . 1.470(2) yes
S1 S2 . 1.9820(10) yes
N1 H11 . .82(4) ?
N1 H12 . .78(4) ?
N1 H13 . .91(5) ?
N2 H21 . .82(5) ?
N2 H22 . .87(5) ?
N2 H23 . .82(5) ?
N3 H31 . .84(5) ?
N3 H32 . .82(4) ?
N3 H33 . .85(4) ?
N4 H41 . .88(5) ?
N4 H42 . .87(5) ?
N4 H43 . .84(5) ?
N5 H51 . .76(5) ?
N5 H52 . .92(5) ?
N5 H53 . .77(5) ?
N6 H61 . .86(5) ?
N6 H62 . .91(6) ?
N6 H63 . .76(5) ?
O1W H1W . .8600(10) ?
O1W H2W . .8600(10) ?
